data_1560843
loop_
_publ_author_name
'Keil, Philip M.'
'Szilv\'asi, Tibor'
'Hadlington, Terrance J.'

_publ_section_title
;
 Reversible metathesis of ammonia in an acyclic germylene--Ni0 complex
;
_journal_issue 15
_journal_name_full 'Chemical Science'
_journal_page_first 5582
_journal_page_last 5590
_journal_paper_doi 10.1039/D1SC00450F
_journal_volume 12
_journal_year 2021
_chemical_formula_moiety 'C37 H39 Cl Ge N P Si'
_chemical_formula_sum 'C37 H39 Cl Ge N P Si'
_chemical_formula_weight 664.79
_space_group_crystal_system triclinic
_space_group_IT_number 2
_space_group_name_Hall '-P 1'
_space_group_name_H-M_alt 'P -1'
_atom_sites_solution_hydrogens geom
_audit_creation_method SHELXL-2018/3
_audit_update_record
;
2021-01-19 deposited with the CCDC.	2021-03-05 downloaded from the CCDC.
;
_cell_angle_alpha 96.00(3)
_cell_angle_beta 93.00(3)
_cell_angle_gamma 109.00(3)
_cell_formula_units_Z 2
_cell_length_a 11.000(2)
_cell_length_b 12.100(2)
_cell_length_c 13.500(3)
_cell_measurement_reflns_used 2000
_cell_measurement_temperature 150(2)
_cell_measurement_theta_max 32.50
_cell_measurement_theta_min 1.92
_cell_volume 1682.5(7)
_computing_structure_refinement 'SHELXL-2018/3 (Sheldrick, 2018)'
_computing_structure_solution 'SHELXT 2018/2 (Sheldrick, 2018)'
_diffrn_ambient_temperature 150(2)
_diffrn_detector Pilatus300K
_diffrn_detector_area_resol_mean 5.81
_diffrn_measured_fraction_theta_full 0.998
_diffrn_measured_fraction_theta_max 0.998
_diffrn_measurement_device_type 'STOE StadiVari'
_diffrn_measurement_method '\w scans'
_diffrn_radiation_collimation '0.6 mm diameter'
_diffrn_radiation_monochromator 'Graded multilayer mirror'
_diffrn_radiation_type 'Mo K\a'
_diffrn_radiation_wavelength 0.71073
_diffrn_reflns_av_R_equivalents 0.0225
_diffrn_reflns_av_unetI/netI 0.0247
_diffrn_reflns_Laue_measured_fraction_full 0.998
_diffrn_reflns_Laue_measured_fraction_max 0.998
_diffrn_reflns_limit_h_max 11
_diffrn_reflns_limit_h_min -13
_diffrn_reflns_limit_k_max 14
_diffrn_reflns_limit_k_min -14
_diffrn_reflns_limit_l_max 16
_diffrn_reflns_limit_l_min -15
_diffrn_reflns_number 16730
_diffrn_reflns_point_group_measured_fraction_full 0.998
_diffrn_reflns_point_group_measured_fraction_max 0.998
_diffrn_reflns_theta_full 25.242
_diffrn_reflns_theta_max 25.999
_diffrn_reflns_theta_min 3.047
_diffrn_source 'Genix 3D HF Mo'
_diffrn_source_current 1.000
_diffrn_source_power 0.050
_diffrn_source_voltage 50
_exptl_absorpt_coefficient_mu 1.099
_exptl_absorpt_correction_T_max 0.916
_exptl_absorpt_correction_T_min 0.876
_exptl_absorpt_correction_type empirical
_exptl_absorpt_process_details 'STOE X-AREA 1.76'
_exptl_crystal_colour 'pale yellow'
_exptl_crystal_density_diffrn 1.312
_exptl_crystal_description block
_exptl_crystal_F_000 692
_exptl_crystal_size_max 0.12
_exptl_crystal_size_mid 0.10
_exptl_crystal_size_min 0.08
_refine_diff_density_max 0.515
_refine_diff_density_min -0.482
_refine_diff_density_rms 0.062
_refine_ls_extinction_method none
_refine_ls_goodness_of_fit_ref 1.057
_refine_ls_hydrogen_treatment constr
_refine_ls_matrix_type full
_refine_ls_number_parameters 383
_refine_ls_number_reflns 6600
_refine_ls_number_restraints 0
_refine_ls_restrained_S_all 1.057
_refine_ls_R_factor_all 0.0395
_refine_ls_R_factor_gt 0.0318
_refine_ls_shift/su_max 0.002
_refine_ls_shift/su_mean 0.000
_refine_ls_structure_factor_coef Fsqd
_refine_ls_weighting_details 'w=1/[\s^2^(Fo^2^)+(0.0525P)^2^+0.5403P] where P=(Fo^2^+2Fc^2^)/3'
_refine_ls_weighting_scheme calc
_refine_ls_wR_factor_gt 0.0805
_refine_ls_wR_factor_ref 0.0855
_reflns_Friedel_coverage 0.000
_reflns_number_gt 5791
_reflns_number_total 6600
_reflns_threshold_expression 'I > 2\s(I)'
_cod_data_source_file d1sc00450f2.cif
_cod_data_source_block compound_1a
_cod_depositor_comments 'Adding full bibliography for 1560843--1560857.cif.'
_cod_database_code 1560843
_shelx_shelxl_version_number 2018/3
_shelx_space_group_comment
;
The symmetry employed for this shelxl refinement is uniquely defined
by the following loop, which should always be used as a source of
symmetry information in preference to the above space-group names.
They are only intended as comments.
;

loop_
_space_group_symop_operation_xyz
'x, y, z'
'-x, -y, -z'

loop_
_atom_site_label
_atom_site_type_symbol
_atom_site_fract_x
_atom_site_fract_y
_atom_site_fract_z
_atom_site_U_iso_or_equiv
_atom_site_adp_type
_atom_site_occupancy
_atom_site_site_symmetry_order
_atom_site_calc_flag
_atom_site_refinement_flags_posn
_atom_site_refinement_flags_adp
_atom_site_refinement_flags_occupancy
_atom_site_disorder_assembly
_atom_site_disorder_group
Ge1 Ge 0.49753(2) 0.58821(2) 0.11920(2) 0.02329(7) Uani 1 1 d . . . . .
Cl1 Cl 0.27630(5) 0.50889(4) 0.13601(4) 0.03137(12) Uani 1 1 d . . . . .
P1 P 0.52140(5) 0.43512(4) 0.21676(4) 0.02279(11) Uani 1 1 d . . . . .
Si1 Si 0.54160(5) 0.65414(4) 0.36147(4) 0.02160(12) Uani 1 1 d . . . . .
N1 N 0.55751(15) 0.69304(13) 0.24231(12) 0.0221(3) Uani 1 1 d . . . . .
C1 C 0.62147(18) 0.81358(16) 0.22633(14) 0.0235(4) Uani 1 1 d . . . . .
C32 C 0.68370(19) 0.42850(17) 0.21814(15) 0.0264(4) Uani 1 1 d . . . . .
C6 C 0.75433(19) 0.85234(18) 0.21272(14) 0.0273(4) Uani 1 1 d . . . . .
C13 C 0.41021(19) 0.69371(17) 0.42642(14) 0.0255(4) Uani 1 1 d . . . . .
C19 C 0.69482(18) 0.72588(18) 0.44621(14) 0.0270(4) Uani 1 1 d . . . . .
C26 C 0.41125(19) 0.28715(17) 0.17594(15) 0.0266(4) Uani 1 1 d . . . . .
C25 C 0.49334(19) 0.48677(16) 0.34172(14) 0.0253(4) Uani 1 1 d . . . . .
H25A H 0.544067 0.461075 0.391671 0.030 Uiso 1 1 calc R U . . .
H25B H 0.400797 0.451570 0.351732 0.030 Uiso 1 1 calc R U . . .
C2 C 0.5497(2) 0.89185(17) 0.22075(14) 0.0273(4) Uani 1 1 d . . . . .
C33 C 0.7469(2) 0.4484(2) 0.13135(17) 0.0355(5) Uani 1 1 d . . . . .
H33 H 0.705606 0.466743 0.074848 0.043 Uiso 1 1 calc R U . . .
C10 C 0.83337(19) 0.76929(19) 0.20527(16) 0.0303(4) Uani 1 1 d . . . . .
H10 H 0.778681 0.691699 0.223507 0.036 Uiso 1 1 calc R U . . .
C7 C 0.4038(2) 0.84970(19) 0.22287(16) 0.0313(4) Uani 1 1 d . . . . .
H7 H 0.378519 0.773288 0.251493 0.038 Uiso 1 1 calc R U . . .
C5 C 0.8136(2) 0.97001(19) 0.20027(16) 0.0334(5) Uani 1 1 d . . . . .
H5 H 0.903489 0.997525 0.192491 0.040 Uiso 1 1 calc R U . . .
C37 C 0.7464(2) 0.4024(2) 0.29979(17) 0.0367(5) Uani 1 1 d . . . . .
H37 H 0.704006 0.387290 0.358960 0.044 Uiso 1 1 calc R U . . .
C24 C 0.7451(2) 0.8495(2) 0.46877(16) 0.0332(5) Uani 1 1 d . . . . .
H24 H 0.703955 0.896243 0.437196 0.040 Uiso 1 1 calc R U . . .
C20 C 0.7603(2) 0.6612(2) 0.49320(16) 0.0344(5) Uani 1 1 d . . . . .
H20 H 0.729608 0.577625 0.479564 0.041 Uiso 1 1 calc R U . . .
C3 C 0.6144(2) 1.00838(19) 0.20729(16) 0.0331(5) Uani 1 1 d . . . . .
H3 H 0.567236 1.061386 0.203833 0.040 Uiso 1 1 calc R U . . .
C27 C 0.4389(2) 0.22135(18) 0.09419(15) 0.0314(4) Uani 1 1 d . . . . .
H27 H 0.520922 0.248569 0.068770 0.038 Uiso 1 1 calc R U . . .
C14 C 0.2801(2) 0.6378(2) 0.39021(16) 0.0322(5) Uani 1 1 d . . . . .
H14 H 0.257906 0.573492 0.338228 0.039 Uiso 1 1 calc R U . . .
C18 C 0.4376(2) 0.78593(19) 0.50561(16) 0.0326(5) Uani 1 1 d . . . . .
H18 H 0.524153 0.823093 0.534038 0.039 Uiso 1 1 calc R U . . .
C4 C 0.7455(2) 1.04826(18) 0.19888(17) 0.0362(5) Uani 1 1 d . . . . .
H4 H 0.788834 1.128653 0.192199 0.043 Uiso 1 1 calc R U . . .
C8 C 0.3567(2) 0.9358(2) 0.28986(18) 0.0389(5) Uani 1 1 d . . . . .
H8A H 0.401217 0.950474 0.357180 0.058 Uiso 1 1 calc R U . . .
H8B H 0.263393 0.901281 0.293487 0.058 Uiso 1 1 calc R U . . .
H8C H 0.375498 1.010231 0.261512 0.058 Uiso 1 1 calc R U . . .
C17 C 0.3402(2) 0.8239(2) 0.54325(18) 0.0418(6) Uani 1 1 d . . . . .
H17 H 0.361123 0.887754 0.595631 0.050 Uiso 1 1 calc R U . . .
C23 C 0.8533(2) 0.9048(2) 0.53612(17) 0.0417(6) Uani 1 1 d . . . . .
H23 H 0.884034 0.988236 0.551046 0.050 Uiso 1 1 calc R U . . .
C34 C 0.8701(2) 0.4414(2) 0.1276(2) 0.0446(6) Uani 1 1 d . . . . .
H34 H 0.912013 0.453245 0.067868 0.054 Uiso 1 1 calc R U . . .
C15 C 0.1832(2) 0.6748(2) 0.42886(17) 0.0381(5) Uani 1 1 d . . . . .
H15 H 0.095719 0.635450 0.403450 0.046 Uiso 1 1 calc R U . . .
C16 C 0.2136(2) 0.7689(2) 0.50449(19) 0.0419(6) Uani 1 1 d . . . . .
H16 H 0.147468 0.795476 0.529527 0.050 Uiso 1 1 calc R U . . .
C35 C 0.9322(2) 0.4173(2) 0.2098(2) 0.0479(6) Uani 1 1 d . . . . .
H35 H 1.017076 0.413971 0.207400 0.057 Uiso 1 1 calc R U . . .
C12 C 0.8654(2) 0.7489(2) 0.09709(18) 0.0392(5) Uani 1 1 d . . . . .
H12A H 0.785144 0.714437 0.053063 0.059 Uiso 1 1 calc R U . . .
H12B H 0.915437 0.695049 0.092751 0.059 Uiso 1 1 calc R U . . .
H12C H 0.916146 0.824335 0.076339 0.059 Uiso 1 1 calc R U . . .
C22 C 0.9162(2) 0.8392(3) 0.58124(18) 0.0492(7) Uani 1 1 d . . . . .
H22 H 0.990725 0.877173 0.626722 0.059 Uiso 1 1 calc R U . . .
C21 C 0.8700(2) 0.7172(3) 0.55980(18) 0.0466(6) Uani 1 1 d . . . . .
H21 H 0.913250 0.671611 0.590628 0.056 Uiso 1 1 calc R U . . .
C29 C 0.2296(2) 0.0754(2) 0.08724(19) 0.0419(6) Uani 1 1 d . . . . .
H29 H 0.166602 0.004071 0.056544 0.050 Uiso 1 1 calc R U . . .
C28 C 0.3476(2) 0.11670(19) 0.04995(17) 0.0381(5) Uani 1 1 d . . . . .
H28 H 0.366634 0.073345 -0.006392 0.046 Uiso 1 1 calc R U . . .
C31 C 0.2935(2) 0.2446(2) 0.21431(19) 0.0407(5) Uani 1 1 d . . . . .
H31 H 0.273934 0.287276 0.270821 0.049 Uiso 1 1 calc R U . . .
C9 C 0.3375(2) 0.8253(2) 0.11620(18) 0.0392(5) Uani 1 1 d . . . . .
H9A H 0.367362 0.896754 0.083544 0.059 Uiso 1 1 calc R U . . .
H9B H 0.243752 0.801728 0.118773 0.059 Uiso 1 1 calc R U . . .
H9C H 0.359052 0.761705 0.078152 0.059 Uiso 1 1 calc R U . . .
C11 C 0.9574(2) 0.8132(2) 0.27649(18) 0.0414(5) Uani 1 1 d . . . . .
H11A H 1.015520 0.886553 0.257264 0.062 Uiso 1 1 calc R U . . .
H11B H 0.999996 0.753431 0.272614 0.062 Uiso 1 1 calc R U . . .
H11C H 0.935896 0.827602 0.345108 0.062 Uiso 1 1 calc R U . . .
C36 C 0.8700(2) 0.3981(3) 0.2955(2) 0.0491(6) Uani 1 1 d . . . . .
H36 H 0.912588 0.381746 0.352376 0.059 Uiso 1 1 calc R U . . .
C30 C 0.2033(2) 0.1384(2) 0.1696(2) 0.0474(6) Uani 1 1 d . . . . .
H30 H 0.122459 0.108955 0.196305 0.057 Uiso 1 1 calc R U . . .

loop_
_atom_site_aniso_label
_atom_site_aniso_U_11
_atom_site_aniso_U_22
_atom_site_aniso_U_33
_atom_site_aniso_U_23
_atom_site_aniso_U_13
_atom_site_aniso_U_12
Ge1 0.02386(12) 0.02224(11) 0.02237(11) 0.00122(8) 0.00249(8) 0.00622(8)
Cl1 0.0232(2) 0.0333(3) 0.0346(3) 0.0011(2) 0.00063(19) 0.0066(2)
P1 0.0217(2) 0.0204(2) 0.0261(2) 0.00228(18) 0.00505(19) 0.00658(19)
Si1 0.0200(2) 0.0219(3) 0.0224(3) 0.00155(19) 0.00317(19) 0.0065(2)
N1 0.0217(8) 0.0202(8) 0.0238(8) 0.0022(6) 0.0029(6) 0.0060(6)
C1 0.0266(10) 0.0196(9) 0.0216(9) 0.0009(7) 0.0020(7) 0.0045(7)
C32 0.0240(10) 0.0233(9) 0.0334(10) 0.0035(8) 0.0058(8) 0.0092(8)
C6 0.0266(10) 0.0281(10) 0.0234(9) -0.0009(8) 0.0010(8) 0.0053(8)
C13 0.0270(10) 0.0272(10) 0.0244(9) 0.0056(8) 0.0060(8) 0.0105(8)
C19 0.0217(9) 0.0347(11) 0.0230(9) 0.0015(8) 0.0053(7) 0.0075(8)
C26 0.0282(10) 0.0212(9) 0.0300(10) 0.0040(8) 0.0038(8) 0.0075(8)
C25 0.0260(10) 0.0228(9) 0.0275(10) 0.0032(8) 0.0061(8) 0.0081(8)
C2 0.0324(11) 0.0258(10) 0.0234(9) 0.0017(7) 0.0036(8) 0.0097(8)
C33 0.0329(11) 0.0428(13) 0.0341(11) 0.0084(9) 0.0099(9) 0.0148(10)
C10 0.0221(10) 0.0313(11) 0.0363(11) 0.0073(9) 0.0065(8) 0.0059(8)
C7 0.0327(11) 0.0289(11) 0.0355(11) 0.0068(9) 0.0072(9) 0.0132(9)
C5 0.0301(11) 0.0302(11) 0.0317(11) 0.0003(8) 0.0030(9) 0.0003(9)
C37 0.0352(12) 0.0447(13) 0.0387(12) 0.0142(10) 0.0110(10) 0.0209(10)
C24 0.0282(11) 0.0362(12) 0.0306(11) -0.0008(9) 0.0052(8) 0.0056(9)
C20 0.0292(11) 0.0463(13) 0.0298(11) 0.0030(9) 0.0045(9) 0.0159(10)
C3 0.0433(12) 0.0257(10) 0.0315(11) 0.0028(8) 0.0067(9) 0.0130(9)
C27 0.0385(12) 0.0266(10) 0.0282(10) 0.0046(8) 0.0060(9) 0.0089(9)
C14 0.0294(11) 0.0355(11) 0.0318(11) 0.0035(9) 0.0066(9) 0.0109(9)
C18 0.0334(11) 0.0328(11) 0.0313(11) 0.0000(9) 0.0067(9) 0.0114(9)
C4 0.0452(13) 0.0201(10) 0.0358(12) 0.0019(8) 0.0066(10) 0.0008(9)
C8 0.0398(12) 0.0436(13) 0.0411(12) 0.0053(10) 0.0093(10) 0.0237(11)
C17 0.0490(14) 0.0398(13) 0.0406(13) -0.0013(10) 0.0170(11) 0.0204(11)
C23 0.0301(11) 0.0493(14) 0.0325(12) -0.0089(10) 0.0051(9) -0.0004(10)
C34 0.0357(12) 0.0522(15) 0.0524(15) 0.0153(12) 0.0226(11) 0.0179(11)
C15 0.0280(11) 0.0501(14) 0.0413(12) 0.0123(10) 0.0096(9) 0.0173(10)
C16 0.0420(13) 0.0475(14) 0.0483(14) 0.0139(11) 0.0218(11) 0.0264(11)
C35 0.0283(12) 0.0533(15) 0.0695(18) 0.0150(13) 0.0143(12) 0.0200(11)
C12 0.0376(12) 0.0411(13) 0.0406(13) 0.0020(10) 0.0094(10) 0.0154(10)
C22 0.0225(11) 0.080(2) 0.0322(12) -0.0134(12) -0.0001(9) 0.0061(12)
C21 0.0314(12) 0.081(2) 0.0334(12) 0.0043(12) 0.0001(10) 0.0280(13)
C29 0.0454(14) 0.0236(11) 0.0472(14) 0.0028(10) -0.0072(11) 0.0011(10)
C28 0.0556(15) 0.0251(11) 0.0309(11) 0.0017(9) 0.0017(10) 0.0106(10)
C31 0.0339(12) 0.0294(11) 0.0523(14) -0.0028(10) 0.0147(10) 0.0023(9)
C9 0.0398(13) 0.0357(12) 0.0433(13) 0.0024(10) 0.0009(10) 0.0153(10)
C11 0.0280(11) 0.0523(14) 0.0419(13) 0.0072(11) 0.0013(10) 0.0107(10)
C36 0.0384(13) 0.0650(17) 0.0558(16) 0.0196(13) 0.0060(11) 0.0295(13)
C30 0.0337(13) 0.0335(12) 0.0664(17) 0.0006(11) 0.0106(12) 0.0002(10)

loop_
_atom_type_symbol
_atom_type_description
_atom_type_scat_dispersion_real
_atom_type_scat_dispersion_imag
_atom_type_scat_source
C C 0.0033 0.0016 'International Tables Vol C Tables 4.2.6.8 and 6.1.1.4'
H H 0.0000 0.0000 'International Tables Vol C Tables 4.2.6.8 and 6.1.1.4'
N N 0.0061 0.0033 'International Tables Vol C Tables 4.2.6.8 and 6.1.1.4'
Si Si 0.0817 0.0704 'International Tables Vol C Tables 4.2.6.8 and 6.1.1.4'
P P 0.1023 0.0942 'International Tables Vol C Tables 4.2.6.8 and 6.1.1.4'
Cl Cl 0.1484 0.1585 'International Tables Vol C Tables 4.2.6.8 and 6.1.1.4'
Ge Ge 0.1547 1.8001 'International Tables Vol C Tables 4.2.6.8 and 6.1.1.4'

loop_
_geom_angle_atom_site_label_1
_geom_angle_atom_site_label_2
_geom_angle_atom_site_label_3
_geom_angle
_geom_angle_site_symmetry_1
_geom_angle_site_symmetry_3
_geom_angle_publ_flag
N1 Ge1 Cl1 101.45(6) . . ?
N1 Ge1 P1 85.38(5) . . ?
Cl1 Ge1 P1 86.08(3) . . ?
C32 P1 C26 107.15(9) . . ?
C32 P1 C25 109.28(10) . . ?
C26 P1 C25 110.61(10) . . ?
C32 P1 Ge1 111.31(7) . . ?
C26 P1 Ge1 115.63(7) . . ?
C25 P1 Ge1 102.74(7) . . ?
N1 Si1 C19 112.15(9) . . ?
N1 Si1 C13 114.16(8) . . ?
C19 Si1 C13 106.29(9) . . ?
N1 Si1 C25 103.92(9) . . ?
C19 Si1 C25 112.56(10) . . ?
C13 Si1 C25 107.82(9) . . ?
C1 N1 Si1 121.04(13) . . ?
C1 N1 Ge1 112.73(12) . . ?
Si1 N1 Ge1 126.23(9) . . ?
C6 C1 C2 120.11(18) . . ?
C6 C1 N1 119.82(17) . . ?
C2 C1 N1 120.02(17) . . ?
C37 C32 C33 118.85(19) . . ?
C37 C32 P1 123.41(16) . . ?
C33 C32 P1 117.73(16) . . ?
C5 C6 C1 118.26(19) . . ?
C5 C6 C10 118.91(18) . . ?
C1 C6 C10 122.74(18) . . ?
C14 C13 C18 117.17(19) . . ?
C14 C13 Si1 120.19(15) . . ?
C18 C13 Si1 122.38(16) . . ?
C20 C19 C24 117.0(2) . . ?
C20 C19 Si1 122.73(17) . . ?
C24 C19 Si1 120.23(16) . . ?
C31 C26 C27 119.16(19) . . ?
C31 C26 P1 121.61(16) . . ?
C27 C26 P1 118.63(15) . . ?
P1 C25 Si1 110.85(10) . . ?
C3 C2 C1 118.80(19) . . ?
C3 C2 C7 119.46(19) . . ?
C1 C2 C7 121.63(18) . . ?
C34 C33 C32 120.0(2) . . ?
C6 C10 C11 113.18(18) . . ?
C6 C10 C12 109.92(18) . . ?
C11 C10 C12 110.22(18) . . ?
C2 C7 C9 110.28(18) . . ?
C2 C7 C8 112.76(18) . . ?
C9 C7 C8 111.20(18) . . ?
C4 C5 C6 122.0(2) . . ?
C36 C37 C32 120.4(2) . . ?
C23 C24 C19 121.6(2) . . ?
C21 C20 C19 121.2(2) . . ?
C4 C3 C2 121.3(2) . . ?
C28 C27 C26 120.5(2) . . ?
C15 C14 C13 121.3(2) . . ?
C17 C18 C13 121.3(2) . . ?
C3 C4 C5 119.4(2) . . ?
C16 C17 C18 120.1(2) . . ?
C22 C23 C24 120.3(2) . . ?
C35 C34 C33 120.5(2) . . ?
C16 C15 C14 120.2(2) . . ?
C17 C16 C15 119.9(2) . . ?
C36 C35 C34 119.4(2) . . ?
C23 C22 C21 119.5(2) . . ?
C22 C21 C20 120.4(2) . . ?
C28 C29 C30 119.4(2) . . ?
C29 C28 C27 120.3(2) . . ?
C26 C31 C30 119.5(2) . . ?
C35 C36 C37 120.8(2) . . ?
C29 C30 C31 121.1(2) . . ?

loop_
_geom_bond_atom_site_label_1
_geom_bond_atom_site_label_2
_geom_bond_distance
_geom_bond_site_symmetry_2
_geom_bond_publ_flag
Ge1 N1 1.9251(17) . ?
Ge1 Cl1 2.3403(8) . ?
Ge1 P1 2.4546(8) . ?
P1 C32 1.812(2) . ?
P1 C26 1.814(2) . ?
P1 C25 1.814(2) . ?
Si1 N1 1.7246(17) . ?
Si1 C19 1.882(2) . ?
Si1 C13 1.893(2) . ?
Si1 C25 1.904(2) . ?
N1 C1 1.443(2) . ?
C1 C6 1.411(3) . ?
C1 C2 1.422(3) . ?
C32 C37 1.388(3) . ?
C32 C33 1.396(3) . ?
C6 C5 1.392(3) . ?
C6 C10 1.527(3) . ?
C13 C14 1.405(3) . ?
C13 C18 1.406(3) . ?
C19 C20 1.399(3) . ?
C19 C24 1.409(3) . ?
C26 C31 1.380(3) . ?
C26 C27 1.398(3) . ?
C2 C3 1.393(3) . ?
C2 C7 1.520(3) . ?
C33 C34 1.389(3) . ?
C10 C11 1.534(3) . ?
C10 C12 1.534(3) . ?
C7 C9 1.534(3) . ?
C7 C8 1.541(3) . ?
C5 C4 1.386(3) . ?
C37 C36 1.381(3) . ?
C24 C23 1.390(3) . ?
C20 C21 1.397(3) . ?
C3 C4 1.379(3) . ?
C27 C28 1.386(3) . ?
C14 C15 1.389(3) . ?
C18 C17 1.395(3) . ?
C17 C16 1.380(4) . ?
C23 C22 1.376(4) . ?
C34 C35 1.379(4) . ?
C15 C16 1.387(4) . ?
C35 C36 1.377(4) . ?
C22 C21 1.389(4) . ?
C29 C28 1.374(4) . ?
C29 C30 1.378(4) . ?
C31 C30 1.394(3) . ?
